data_9010496
loop_
_publ_author_name
'Fischer, R. X.'
'Kahlenberg, V.'
'Lengauer, C. L.'
'Tillmanns, E.'

_publ_section_title
;
 Thermal behavior and structural transformation in the chabazite-type zeolite
 willhendersonite, KCaAl3Si3O12*5H2O
 Note: T = 423K
;
_journal_name_full 'American Mineralogist'
_journal_page_first 1317
_journal_page_last 1325
_journal_paper_doi 10.2138/am.2008.2745
_journal_volume 93
_journal_year 2008
_chemical_compound_source 'Mayen, Eifel district, Germany'
_chemical_formula_sum 'Al6 Ca1.617 K1.842 O24 Si6'
_chemical_name_mineral Willhendersonite
_space_group_IT_number 148
_symmetry_space_group_name_Hall '-P 3*'
_symmetry_space_group_name_H-M 'R -3 :R'
_cell_angle_alpha 91.48
_cell_angle_beta 91.48
_cell_angle_gamma 91.48
_cell_length_a 9.411
_cell_length_b 9.411
_cell_length_c 9.411
_cell_formula_units_Z 1
_cell_volume 832.654
_database_code_amcsd 0004629
_diffrn_ambient_temperature 423
_exptl_crystal_density_diffrn 1.698
_cod_original_cell_volume 832.655
_cod_original_sg_symbol_H-M 'R -3'
_cod_original_formula_sum 'K1.842 Ca1.617 Al6 Si6 O24'
_cod_database_code 9010496

loop_
_space_group_symop_operation_xyz
x,y,z
-z,-x,-y
y,z,x
-x,-y,-z
z,x,y
-y,-z,-x

loop_
_atom_site_label
_atom_site_fract_x
_atom_site_fract_y
_atom_site_fract_z
_atom_site_occupancy
_atom_site_U_iso_or_equiv
K1 0.54700 0.54300 0.01700 0.30700 0.08700
Ca1 0.00000 0.00000 0.00000 0.27300 0.02140
Ca2 0.54300 0.62500 0.01100 0.17200 0.16000
Ca3 0.64900 0.53900 -0.05100 0.05200 0.04000
Al12 0.32940 0.08300 0.85960 1.00000 0.02320
Si11 0.10020 0.32490 0.86210 1.00000 0.02220
O1 0.29820 0.70980 0.01550 1.00000 0.03350
O2 0.10990 0.87310 0.50900 1.00000 0.03760
O3 0.25130 0.24790 0.86570 1.00000 0.03430
O4 -0.01550 0.00030 0.25450 1.00000 0.02710

loop_
_cod_related_entry_id
_cod_related_entry_database
_cod_related_entry_code
1 AMCSD 0004629
